data_2017259
loop_
_publ_author_name
'Jagan, R.'
'Sivakumar, K.'

_publ_section_title
;
 N---H&#x00B7;&#x00B7;&#x00B7;O and O---H&#x00B7;&#x00B7;&#x00B7;O
 hydrogen-bonded supramolecular networks in 4-chloroanilinium,
 2-hydroxyanilinium and 3-hydroxyanilinium hydrogen phthalates
;
_journal_coeditor_code SK3331
_journal_issue 8
_journal_name_full 'Acta Crystallographica Section C'
_journal_page_first o414
_journal_page_last o418
_journal_paper_doi 10.1107/S0108270109025724
_journal_volume 65
_journal_year 2009
_chemical_formula_iupac 'C6 H7 Cl N +, C8 H5 O4 -'
_chemical_formula_moiety 'C6 H7 Cl N +, C8 H5 O4 -'
_chemical_formula_sum 'C14 H12 Cl N O4'
_chemical_formula_weight 293.70
_chemical_name_systematic
;
4-chloroanilinium hydrogen phthalate
;
_space_group_IT_number 14
_symmetry_cell_setting monoclinic
_symmetry_space_group_name_Hall '-P 2ybc'
_symmetry_space_group_name_H-M 'P 1 21/c 1'
_atom_sites_solution_hydrogens geom
_atom_sites_solution_primary direct
_atom_sites_solution_secondary difmap
_audit_creation_method SHELXL-97
_cell_angle_alpha 90.00
_cell_angle_beta 111.301(2)
_cell_angle_gamma 90.00
_cell_formula_units_Z 4
_cell_length_a 14.3610(16)
_cell_length_b 8.0094(7)
_cell_length_c 13.0715(14)
_cell_measurement_reflns_used 4716
_cell_measurement_temperature 292(2)
_cell_measurement_theta_max 24.87
_cell_measurement_theta_min 3.05
_cell_volume 1400.8(2)
_computing_cell_refinement 'APEX2 and SAINT-Plus (Bruker, 2004)'
_computing_data_collection 'APEX2 (Bruker, 2004)'
_computing_data_reduction 'XPREP in SAINT-Plus (Bruker, 2004)'
_computing_molecular_graphics 'ORTEP3 for Windows (Farrugia, 1997) and Mercury (Macrae <i>et al.</i>,  2006)'
_computing_publication_material 'PLATON (Spek, 2009)'
_computing_structure_refinement 'SHELXL97 (Sheldrick, 2008)'
_computing_structure_solution 'SHELXS97 (Sheldrick, 2008)'
_diffrn_ambient_temperature 292(2)
_diffrn_measured_fraction_theta_full 0.991
_diffrn_measured_fraction_theta_max 0.991
_diffrn_measurement_device_type 'Bruker KAPPA APEXII CCD diffractometer'
_diffrn_measurement_method '\w and \f scan'
_diffrn_radiation_monochromator graphite
_diffrn_radiation_source 'sealed tube'
_diffrn_radiation_type MoK\a
_diffrn_radiation_wavelength 0.71073
_diffrn_reflns_av_R_equivalents 0.0324
_diffrn_reflns_av_sigmaI/netI 0.0269
_diffrn_reflns_limit_h_max 17
_diffrn_reflns_limit_h_min -17
_diffrn_reflns_limit_k_max 8
_diffrn_reflns_limit_k_min -9
_diffrn_reflns_limit_l_max 15
_diffrn_reflns_limit_l_min -15
_diffrn_reflns_number 12823
_diffrn_reflns_theta_full 25.07
_diffrn_reflns_theta_max 25.07
_diffrn_reflns_theta_min 2.96
_diffrn_standards_decay_% 0
_exptl_absorpt_coefficient_mu 0.284
_exptl_absorpt_correction_T_max 0.9586
_exptl_absorpt_correction_T_min 0.8311
_exptl_absorpt_correction_type multi-scan
_exptl_absorpt_process_details '(SADABS; Bruker, 1999)'
_exptl_crystal_colour colourless
_exptl_crystal_density_diffrn 1.393
_exptl_crystal_density_method 'not measured'
_exptl_crystal_description prism
_exptl_crystal_F_000 608
_exptl_crystal_size_max 0.30
_exptl_crystal_size_mid 0.25
_exptl_crystal_size_min 0.15
_refine_diff_density_max 0.195
_refine_diff_density_min -0.330
_refine_ls_extinction_method none
_refine_ls_goodness_of_fit_ref 1.097
_refine_ls_hydrogen_treatment mixed
_refine_ls_matrix_type full
_refine_ls_number_parameters 185
_refine_ls_number_reflns 2471
_refine_ls_number_restraints 0
_refine_ls_restrained_S_all 1.097
_refine_ls_R_factor_all 0.0584
_refine_ls_R_factor_gt 0.0423
_refine_ls_shift/su_max 0.000
_refine_ls_shift/su_mean 0.000
_refine_ls_structure_factor_coef Fsqd
_refine_ls_weighting_details ' w=1/[\s\^2\^(Fo\^2\^)+(0.0698P)\^2\^+0.4349P] where  P=(Fo\^2\^+2Fc\^2\^)/3'
_refine_ls_weighting_scheme calc
_refine_ls_wR_factor_gt 0.1210
_refine_ls_wR_factor_ref 0.1333
_reflns_number_gt 1959
_reflns_number_total 2471
_reflns_threshold_expression >2sigma(I)
_cod_data_source_file sk3331.cif
_cod_data_source_block I
_cod_original_sg_symbol_Hall -P2ybc
_cod_original_sg_symbol_H-M P21/c
_cod_database_code 2017259
_cod_database_fobs_code 2017259

loop_
_symmetry_equiv_pos_as_xyz
'x, y, z'
'-x, y+1/2, -z+1/2'
'-x, -y, -z'
'x, -y-1/2, z-1/2'

loop_
_atom_site_type_symbol
_atom_site_label
_atom_site_fract_x
_atom_site_fract_y
_atom_site_fract_z
_atom_site_U_iso_or_equiv
_atom_site_adp_type
_atom_site_calc_flag
_atom_site_refinement_flags
_atom_site_occupancy
_atom_site_disorder_assembly
_atom_site_disorder_group
Cl Cl1 0.94211(6) 0.31525(10) 0.45813(8) 0.0852(3) Uani d . 1 . .
N N1 0.59536(13) -0.0980(2) 0.44284(13) 0.0351(4) Uani d . 1 . .
H H1A 0.5393 -0.0459 0.4024 0.053 Uiso calc R 1 . .
H H1B 0.5949 -0.1161 0.5098 0.053 Uiso calc R 1 . .
H H1C 0.5994 -0.1951 0.4116 0.053 Uiso calc R 1 . .
O O1 0.37216(11) 0.12687(18) 0.17662(11) 0.0365(4) Uani d . 1 . .
O O2 0.42223(11) 0.09190(19) 0.35724(11) 0.0385(4) Uani d . 1 . .
O O3 0.47159(12) 0.44588(19) 0.30486(12) 0.0389(4) Uani d . 1 . .
O O4 0.43521(15) 0.6495(2) 0.39916(17) 0.0688(6) Uani d . 1 . .
C C1 0.29034(15) 0.2796(3) 0.27624(16) 0.0332(5) Uani d . 1 . .
C C2 0.31224(16) 0.4419(3) 0.31761(17) 0.0380(5) Uani d . 1 . .
C C3 0.2356(2) 0.5387(3) 0.3282(2) 0.0542(7) Uani d . 1 . .
H H3 0.2494 0.6467 0.3556 0.065 Uiso calc R 1 . .
C C4 0.1404(2) 0.4776(4) 0.2990(2) 0.0662(8) Uani d . 1 . .
H H4 0.0905 0.5432 0.3081 0.079 Uiso calc R 1 . .
C C5 0.11859(19) 0.3197(4) 0.2564(2) 0.0611(7) Uani d . 1 . .
H H5 0.0537 0.2787 0.2351 0.073 Uiso calc R 1 . .
C C6 0.19335(18) 0.2221(3) 0.2452(2) 0.0481(6) Uani d . 1 . .
H H6 0.1781 0.1152 0.2162 0.058 Uiso calc R 1 . .
C C7 0.36889(15) 0.1596(2) 0.26955(16) 0.0303(5) Uani d . 1 . .
C C8 0.41198(17) 0.5221(3) 0.34632(18) 0.0390(5) Uani d . 1 . .
C C9 0.68109(15) 0.0053(3) 0.45044(16) 0.0332(5) Uani d . 1 . .
C C10 0.77439(17) -0.0634(3) 0.4863(2) 0.0464(6) Uani d . 1 . .
H H10 0.7833 -0.1747 0.5078 0.056 Uiso calc R 1 . .
C C11 0.85540(19) 0.0323(3) 0.4905(2) 0.0554(7) Uani d . 1 . .
H H11 0.9193 -0.0134 0.5154 0.067 Uiso calc R 1 . .
C C12 0.84049(18) 0.1956(3) 0.4576(2) 0.0497(6) Uani d . 1 . .
C C13 0.74749(18) 0.2663(3) 0.4222(2) 0.0501(6) Uani d . 1 . .
H H13 0.7387 0.3775 0.4003 0.060 Uiso calc R 1 . .
C C14 0.66681(17) 0.1699(3) 0.41951(19) 0.0427(6) Uani d . 1 . .
H H14 0.6032 0.2163 0.3968 0.051 Uiso calc R 1 . .
H H3A 0.532(2) 0.506(3) 0.320(2) 0.053(7) Uiso d . 1 . .

loop_
_atom_site_aniso_label
_atom_site_aniso_U_11
_atom_site_aniso_U_22
_atom_site_aniso_U_33
_atom_site_aniso_U_12
_atom_site_aniso_U_13
_atom_site_aniso_U_23
Cl1 0.0536(5) 0.0687(5) 0.1326(8) -0.0168(4) 0.0331(5) 0.0115(5)
N1 0.0409(10) 0.0376(10) 0.0288(9) -0.0005(8) 0.0153(8) -0.0008(7)
O1 0.0450(9) 0.0383(8) 0.0296(8) 0.0030(6) 0.0174(7) -0.0008(6)
O2 0.0428(9) 0.0453(9) 0.0288(8) 0.0059(7) 0.0148(7) 0.0066(7)
O3 0.0432(9) 0.0365(8) 0.0420(9) -0.0069(7) 0.0215(7) -0.0062(7)
O4 0.0750(14) 0.0550(12) 0.0873(14) -0.0179(10) 0.0425(11) -0.0378(11)
C1 0.0360(11) 0.0401(12) 0.0261(11) 0.0013(9) 0.0143(9) 0.0030(9)
C2 0.0431(13) 0.0424(13) 0.0316(12) 0.0030(10) 0.0172(10) -0.0016(9)
C3 0.0586(16) 0.0528(15) 0.0579(16) 0.0106(12) 0.0291(13) -0.0079(12)
C4 0.0504(17) 0.079(2) 0.078(2) 0.0203(15) 0.0344(15) -0.0038(16)
C5 0.0364(14) 0.080(2) 0.0689(19) 0.0008(13) 0.0222(13) -0.0004(15)
C6 0.0421(13) 0.0551(15) 0.0505(14) -0.0046(11) 0.0211(11) -0.0041(11)
C7 0.0341(11) 0.0289(10) 0.0299(11) -0.0060(8) 0.0141(9) -0.0014(8)
C8 0.0490(13) 0.0360(12) 0.0353(12) 0.0002(10) 0.0190(10) -0.0042(10)
C9 0.0370(12) 0.0383(12) 0.0261(11) -0.0019(9) 0.0137(9) -0.0034(9)
C10 0.0450(14) 0.0412(13) 0.0524(15) 0.0067(11) 0.0169(11) 0.0085(11)
C11 0.0379(13) 0.0545(16) 0.0718(18) 0.0046(11) 0.0174(12) 0.0097(13)
C12 0.0439(14) 0.0476(14) 0.0576(16) -0.0049(11) 0.0182(12) -0.0003(11)
C13 0.0523(15) 0.0358(12) 0.0611(16) -0.0016(11) 0.0193(12) 0.0037(11)
C14 0.0408(13) 0.0376(12) 0.0478(14) 0.0036(10) 0.0137(11) -0.0014(10)

loop_
_atom_type_symbol
_atom_type_description
_atom_type_scat_dispersion_real
_atom_type_scat_dispersion_imag
_atom_type_scat_source
C C 0.0033 0.0016 'International Tables Vol C Tables 4.2.6.8 and 6.1.1.4'
H H 0.0000 0.0000 'International Tables Vol C Tables 4.2.6.8 and 6.1.1.4'
N N 0.0061 0.0033 'International Tables Vol C Tables 4.2.6.8 and 6.1.1.4'
O O 0.0106 0.0060 'International Tables Vol C Tables 4.2.6.8 and 6.1.1.4'
Cl Cl 0.1484 0.1585 'International Tables Vol C Tables 4.2.6.8 and 6.1.1.4'

loop_
_geom_angle_atom_site_label_1
_geom_angle_atom_site_label_2
_geom_angle_atom_site_label_3
_geom_angle_site_symmetry_1
_geom_angle_site_symmetry_3
_geom_angle
_geom_angle_publ_flag
C9 N1 H1A . . 109.5 ?
C9 N1 H1B . . 109.5 ?
H1A N1 H1B . . 109.5 ?
C9 N1 H1C . . 109.5 ?
H1A N1 H1C . . 109.5 ?
H1B N1 H1C . . 109.5 ?
C8 O3 H3A . . 111.2(15) ?
C6 C1 C2 . . 119.0(2) ?
C6 C1 C7 . . 117.82(19) ?
C2 C1 C7 . . 123.13(18) ?
C3 C2 C1 . . 118.7(2) ?
C3 C2 C8 . . 117.2(2) ?
C1 C2 C8 . . 124.00(18) ?
C4 C3 C2 . . 121.2(3) ?
C4 C3 H3 . . 119.4 ?
C2 C3 H3 . . 119.4 ?
C3 C4 C5 . . 120.0(2) ?
C3 C4 H4 . . 120.0 ?
C5 C4 H4 . . 120.0 ?
C4 C5 C6 . . 119.6(2) ?
C4 C5 H5 . . 120.2 ?
C6 C5 H5 . . 120.2 ?
C5 C6 C1 . . 121.5(2) ?
C5 C6 H6 . . 119.3 ?
C1 C6 H6 . . 119.3 ?
O2 C7 O1 . . 124.73(19) ?
O2 C7 C1 . . 116.50(17) ?
O1 C7 C1 . . 118.62(18) ?
O4 C8 O3 . . 122.7(2) ?
O4 C8 C2 . . 123.3(2) ?
O3 C8 C2 . . 113.93(18) ?
C10 C9 C14 . . 120.8(2) ?
C10 C9 N1 . . 119.65(19) ?
C14 C9 N1 . . 119.58(19) ?
C9 C10 C11 . . 120.0(2) ?
C9 C10 H10 . . 120.0 ?
C11 C10 H10 . . 120.0 ?
C12 C11 C10 . . 119.0(2) ?
C12 C11 H11 . . 120.5 ?
C10 C11 H11 . . 120.5 ?
C13 C12 C11 . . 121.6(2) ?
C13 C12 Cl1 . . 119.1(2) ?
C11 C12 Cl1 . . 119.25(19) ?
C12 C13 C14 . . 118.9(2) ?
C12 C13 H13 . . 120.5 ?
C14 C13 H13 . . 120.5 ?
C9 C14 C13 . . 119.7(2) ?
C9 C14 H14 . . 120.2 ?
C13 C14 H14 . . 120.2 ?

loop_
_geom_bond_atom_site_label_1
_geom_bond_atom_site_label_2
_geom_bond_site_symmetry_2
_geom_bond_distance
_geom_bond_publ_flag
Cl1 C12 . 1.744(3) ?
N1 C9 . 1.457(3) ?
N1 H1A . 0.8900 ?
N1 H1B . 0.8900 ?
N1 H1C . 0.8900 ?
O1 C7 . 1.260(2) ?
O2 C7 . 1.248(2) ?
O3 C8 . 1.318(2) ?
O3 H3A . 0.94(3) ?
O4 C8 . 1.209(3) ?
C1 C6 . 1.381(3) ?
C1 C2 . 1.399(3) ?
C1 C7 . 1.508(3) ?
C2 C3 . 1.393(3) ?
C2 C8 . 1.488(3) ?
C3 C4 . 1.370(4) ?
C3 H3 . 0.9300 ?
C4 C5 . 1.371(4) ?
C4 H4 . 0.9300 ?
C5 C6 . 1.378(3) ?
C5 H5 . 0.9300 ?
C6 H6 . 0.9300 ?
C9 C10 . 1.364(3) ?
C9 C14 . 1.372(3) ?
C10 C11 . 1.377(3) ?
C10 H10 . 0.9300 ?
C11 C12 . 1.369(4) ?
C11 H11 . 0.9300 ?
C12 C13 . 1.367(3) ?
C13 C14 . 1.382(3) ?
C13 H13 . 0.9300 ?
C14 H14 . 0.9300 ?

loop_
_geom_hbond_atom_site_label_D
_geom_hbond_atom_site_label_H
_geom_hbond_atom_site_label_A
_geom_hbond_site_symmetry_A
_geom_hbond_distance_DH
_geom_hbond_distance_HA
_geom_hbond_distance_DA
_geom_hbond_angle_DHA
N1 H1B O2 3_656 0.89 1.85 2.716(2) 163
N1 H1C O1 2_645 0.89 1.97 2.836(2) 165
O3 H3A O1 2_655 0.94(3) 1.68(3) 2.608(2) 169(2)
N1 H1A O2 . 0.89 1.92 2.779(2) 163
C13 H13 O1 2_655 0.93 2.52 3.369(3) 151
C14 H14 O3 . 0.93 2.60 3.455(3) 154

loop_
_geom_torsion_atom_site_label_1
_geom_torsion_atom_site_label_2
_geom_torsion_atom_site_label_3
_geom_torsion_atom_site_label_4
_geom_torsion_site_symmetry_1
_geom_torsion_site_symmetry_2
_geom_torsion_site_symmetry_3
_geom_torsion_site_symmetry_4
_geom_torsion
_geom_torsion_publ_flag
C6 C1 C2 C3 . . . . 1.3(3) ?
C7 C1 C2 C3 . . . . -175.1(2) ?
C6 C1 C2 C8 . . . . -175.5(2) ?
C7 C1 C2 C8 . . . . 8.0(3) ?
C1 C2 C3 C4 . . . . 0.0(4) ?
C8 C2 C3 C4 . . . . 177.1(2) ?
C2 C3 C4 C5 . . . . -1.3(4) ?
C3 C4 C5 C6 . . . . 1.3(4) ?
C4 C5 C6 C1 . . . . 0.1(4) ?
C2 C1 C6 C5 . . . . -1.4(3) ?
C7 C1 C6 C5 . . . . 175.2(2) ?
C6 C1 C7 O2 . . . . -99.7(2) ?
C2 C1 C7 O2 . . . . 76.8(2) ?
C6 C1 C7 O1 . . . . 75.9(2) ?
C2 C1 C7 O1 . . . . -107.6(2) ?
C3 C2 C8 O4 . . . . 16.4(3) ?
C1 C2 C8 O4 . . . . -166.7(2) ?
C3 C2 C8 O3 . . . . -160.8(2) ?
C1 C2 C8 O3 . . . . 16.1(3) ?
C14 C9 C10 C11 . . . . -0.7(4) ?
N1 C9 C10 C11 . . . . 178.0(2) ?
C9 C10 C11 C12 . . . . -0.5(4) ?
C10 C11 C12 C13 . . . . 0.9(4) ?
C10 C11 C12 Cl1 . . . . -177.7(2) ?
C11 C12 C13 C14 . . . . -0.2(4) ?
Cl1 C12 C13 C14 . . . . 178.51(19) ?
C10 C9 C14 C13 . . . . 1.5(3) ?
N1 C9 C14 C13 . . . . -177.2(2) ?
C12 C13 C14 C9 . . . . -1.1(4) ?

loop_
_cod_related_entry_id
_cod_related_entry_database
_cod_related_entry_code
1 ChemSpider 30654182
